data_4100338
loop_
_publ_author_name
'Kazuhiro Takenaka'

_journal_name_full 'Journal of the American Chemical Society'
_journal_year 2005
_chemical_formula_moiety 'C62 H57 Cl N2 P2 Pd '
_chemical_formula_sum 'C62 H57 Cl N2 P2 Pd'
_chemical_formula_weight 1033.95
_space_group_IT_number 2
_space_group_name_Hall '-P 1'
_space_group_name_H-M_alt 'P -1'
_symmetry_cell_setting triclinic
_symmetry_Int_Tables_number 2
_symmetry_space_group_name_Hall '-P 1'
_symmetry_space_group_name_H-M 'P -1'
_cell_angle_alpha 88.863(9)
_cell_angle_beta 88.465(8)
_cell_angle_gamma 63.020(5)
_cell_formula_units_Z 2
_cell_length_a 12.278(3)
_cell_length_b 13.330(3)
_cell_length_c 17.546(4)
_cell_measurement_temperature 173.1
_cell_volume 2558.2(10)
_exptl_crystal_density_diffrn 1.342
_cod_original_formula_sum 'C62 H57 Cl N2 P2 Pd '
_cod_database_code 4100338

loop_
_symmetry_equiv_pos_as_xyz
x,y,z
-x,-y,-z

loop_
_atom_site_label
_atom_site_type_symbol
_atom_site_fract_x
_atom_site_fract_y
_atom_site_fract_z
_atom_site_U_iso_or_equiv
_atom_site_adp_type
_atom_site_occupancy
_atom_site_symmetry_multiplicity
_atom_site_calc_flag
_atom_site_refinement_flags
_atom_site_disorder_assembly
_atom_site_disorder_group
Pd(1) Pd 0.02786(2) 0.278880(10) 0.183620(10) 0.01883(5) Uani 1.00 1 d . . .
Cl(1) Cl 0.07436(5) 0.25822(5) 0.04935(3) 0.0263(2) Uani 1.00 1 d . . .
P(1) P 0.21964(5) 0.26494(5) 0.20989(3) 0.0189(1) Uani 1.00 1 d . . .
P(2) P -0.17038(5) 0.31254(5) 0.15680(3) 0.0185(1) Uani 1.00 1 d . . .
N(1) N -0.1771(2) 0.6088(2) 0.29649(13) 0.0348(6) Uani 1.00 1 d . . .
N(2) N 0.1171(2) 0.0564(2) 0.25996(12) 0.0312(6) Uani 1.00 1 d . . .
C(1) C -0.0193(2) 0.3030(2) 0.29556(13) 0.0190(6) Uani 1.00 1 d . . .
C(2) C -0.0756(2) 0.4111(2) 0.32670(13) 0.0205(6) Uani 1.00 1 d . . .
C(3) C -0.1151(2) 0.4270(2) 0.40309(13) 0.0244(6) Uani 1.00 1 d . . .
C(4) C -0.1037(2) 0.3388(2) 0.45068(13) 0.0246(6) Uani 1.00 1 d . . .
C(5) C -0.0487(2) 0.2321(2) 0.41892(13) 0.0252(6) Uani 1.00 1 d . . .
C(6) C -0.0055(2) 0.2127(2) 0.34306(13) 0.0221(6) Uani 1.00 1 d . . .
C(7) C -0.0976(2) 0.5112(2) 0.27946(13) 0.0249(6) Uani 1.00 1 d . . .
C(8) C 0.0522(2) 0.0944(2) 0.3192(1) 0.0261(6) Uani 1.00 1 d . . .
C(9) C -0.1475(2) 0.3602(2) 0.5340(1) 0.0302(7) Uani 1.00 1 d . . .
C(10) C -0.0722(3) 0.4071(3) 0.5753(2) 0.0402(8) Uani 1.00 1 d . . .
C(11) C -0.2836(2) 0.4457(3) 0.5376(2) 0.0425(8) Uani 1.00 1 d . . .
C(12) C -0.1326(3) 0.2527(3) 0.5758(2) 0.0486(9) Uani 1.00 1 d . . .
C(13) C -0.1907(3) 0.7007(2) 0.2443(2) 0.0442(8) Uani 1.00 1 d . . .
C(14) C -0.1855(3) 0.7964(2) 0.2861(2) 0.0385(8) Uani 1.00 1 d . . .
C(15) C -0.1390(3) 0.8632(3) 0.2494(2) 0.0502(9) Uani 1.00 1 d . . .
C(16) C -0.1372(3) 0.9523(3) 0.2867(2) 0.0556(11) Uani 1.00 1 d . . .
C(17) C -0.1799(3) 0.9774(3) 0.3597(2) 0.0528(10) Uani 1.00 1 d . . .
C(18) C -0.2254(3) 0.9119(3) 0.3973(2) 0.0482(9) Uani 1.00 1 d . . .
C(19) C -0.2288(3) 0.8230(2) 0.3605(2) 0.0427(9) Uani 1.00 1 d . . .
C(20) C 0.1681(3) -0.0657(2) 0.2488(2) 0.0361(7) Uani 1.00 1 d . . .
C(21) C 0.2932(3) -0.1326(2) 0.2826(2) 0.0350(8) Uani 1.00 1 d . . .
C(22) C 0.3163(3) -0.1198(3) 0.3571(2) 0.0484(9) Uani 1.00 1 d . . .
C(23) C 0.4280(3) -0.1896(3) 0.3893(2) 0.0617(12) Uani 1.00 1 d . . .
C(24) C 0.5190(3) -0.2714(3) 0.3455(3) 0.0634(12) Uani 1.00 1 d . . .
C(25) C 0.4980(3) -0.2835(3) 0.2718(3) 0.0659(12) Uani 1.00 1 d . . .
C(26) C 0.3864(3) -0.2152(2) 0.2409(2) 0.0518(9) Uani 1.00 1 d . . .
C(27) C 0.2228(2) 0.3999(2) 0.19226(13) 0.0226(6) Uani 1.00 1 d . . .
C(28) C 0.2941(2) 0.4352(2) 0.2341(2) 0.0317(7) Uani 1.00 1 d . . .
C(29) C 0.2929(3) 0.5381(2) 0.2175(2) 0.0399(9) Uani 1.00 1 d . . .
C(30) C 0.2206(3) 0.6062(2) 0.1600(2) 0.0398(8) Uani 1.00 1 d . . .
C(31) C 0.1507(3) 0.5717(2) 0.1177(2) 0.0362(8) Uani 1.00 1 d . . .
C(32) C 0.1519(2) 0.4689(2) 0.1338(1) 0.0279(7) Uani 1.00 1 d . . .
C(33) C 0.2794(2) 0.2239(2) 0.30579(13) 0.0222(6) Uani 1.00 1 d . . .
C(34) C 0.3777(2) 0.1197(2) 0.3204(1) 0.0293(7) Uani 1.00 1 d . . .
C(35) C 0.4232(3) 0.0906(2) 0.3932(2) 0.0376(8) Uani 1.00 1 d . . .
C(36) C 0.3704(3) 0.1639(2) 0.4524(2) 0.0373(8) Uani 1.00 1 d . . .
C(37) C 0.2712(3) 0.2662(2) 0.4392(2) 0.0368(8) Uani 1.00 1 d . . .
C(38) C 0.2263(2) 0.2965(2) 0.3667(1) 0.0303(7) Uani 1.00 1 d . . .
C(39) C 0.3470(2) 0.1627(2) 0.15358(13) 0.0226(6) Uani 1.00 1 d . . .
C(40) C 0.3459(2) 0.0627(2) 0.1349(2) 0.0339(7) Uani 1.00 1 d . . .
C(41) C 0.4506(3) -0.0256(2) 0.1053(2) 0.0433(8) Uani 1.00 1 d . . .
C(42) C 0.5557(3) -0.0135(3) 0.0934(2) 0.0445(8) Uani 1.00 1 d . . .
C(43) C 0.5570(3) 0.0855(3) 0.1107(2) 0.0413(8) Uani 1.00 1 d . . .
C(44) C 0.4528(2) 0.1738(2) 0.1406(2) 0.0321(7) Uani 1.00 1 d . . .
C(45) C -0.2604(2) 0.4489(2) 0.11098(13) 0.0234(6) Uani 1.00 1 d . . .
C(46) C -0.2042(2) 0.5125(2) 0.0828(1) 0.0307(7) Uani 1.00 1 d . . .
C(47) C -0.2732(3) 0.6162(2) 0.0476(2) 0.0403(8) Uani 1.00 1 d . . .
C(48) C -0.3977(3) 0.6558(2) 0.0401(2) 0.0432(8) Uani 1.00 1 d . . .
C(49) C -0.4540(3) 0.5930(2) 0.0682(2) 0.0409(8) Uani 1.00 1 d . . .
C(50) C -0.3863(2) 0.4909(2) 0.1041(2) 0.0315(7) Uani 1.00 1 d . . .
C(51) C -0.2759(2) 0.3155(2) 0.23363(13) 0.0225(6) Uani 1.00 1 d . . .
C(52) C -0.3230(2) 0.4066(2) 0.2834(1) 0.0279(7) Uani 1.00 1 d . . .
C(53) C -0.4016(2) 0.4113(2) 0.3426(2) 0.0341(7) Uani 1.00 1 d . . .
C(54) C -0.4344(2) 0.3254(2) 0.3535(2) 0.0371(8) Uani 1.00 1 d . . .
C(55) C -0.3898(2) 0.2360(2) 0.3046(2) 0.0363(8) Uani 1.00 1 d . . .
C(56) C -0.3111(2) 0.2306(2) 0.2445(2) 0.0305(7) Uani 1.00 1 d . . .
C(57) C -0.1699(2) 0.2074(2) 0.09166(13) 0.0210(6) Uani 1.00 1 d . . .
C(58) C -0.2407(2) 0.2343(2) 0.0270(1) 0.0292(7) Uani 1.00 1 d . . .
C(59) C -0.2412(2) 0.1496(2) -0.0172(2) 0.0328(7) Uani 1.00 1 d . . .
C(60) C -0.1726(2) 0.0381(2) 0.0023(2) 0.0304(7) Uani 1.00 1 d . . .
C(61) C -0.1003(2) 0.0103(2) 0.0653(2) 0.0288(7) Uani 1.00 1 d . . .
C(62) C -0.0974(2) 0.0942(2) 0.1096(1) 0.0252(6) Uani 1.00 1 d . . .
H(1) H -0.1511(2) 0.5010(2) 0.42309(13) 0.0294(12) Uiso 1.00 1 c . . .
H(2) H -0.0399(2) 0.1697(2) 0.44989(13) 0.0297(12) Uiso 1.00 1 c . . .
H(3) H -0.0498(2) 0.5012(2) 0.23414(13) 0.0296(12) Uiso 1.00 1 c . . .
H(4) H 0.0386(2) 0.0424(2) 0.3509(1) 0.0321(12) Uiso 1.00 1 c . . .
H(5) H 0.0120(3) 0.3544(3) 0.5727(2) 0.0453(13) Uiso 1.00 1 c . . .
H(6) H -0.0835(3) 0.4757(3) 0.5515(2) 0.0453(13) Uiso 1.00 1 c . . .
H(7) H -0.0984(3) 0.4206(3) 0.6272(2) 0.0453(13) Uiso 1.00 1 c . . .
H(8) H -0.2951(2) 0.5135(3) 0.5125(2) 0.048(1) Uiso 1.00 1 c . . .
H(9) H -0.3300(2) 0.4153(3) 0.5131(2) 0.0478(13) Uiso 1.00 1 c . . .
H(10) H -0.3098(2) 0.4608(3) 0.5894(2) 0.0478(13) Uiso 1.00 1 c . . .
H(11) H -0.1590(3) 0.2693(3) 0.6275(2) 0.056(1) Uiso 1.00 1 c . . .
H(12) H -0.1804(3) 0.2234(3) 0.5517(2) 0.056(1) Uiso 1.00 1 c . . .
H(13) H -0.0490(3) 0.1986(3) 0.5739(2) 0.056(2) Uiso 1.00 1 c . . .
H(14) H -0.1260(3) 0.6728(2) 0.2073(2) 0.048(1) Uiso 1.00 1 c . . .
H(15) H -0.2667(3) 0.7277(2) 0.2194(2) 0.048(1) Uiso 1.00 1 c . . .
H(16) H -0.1089(3) 0.8471(3) 0.1983(2) 0.056(1) Uiso 1.00 1 c . . .
H(17) H -0.1051(3) 0.9967(3) 0.2609(2) 0.069(2) Uiso 1.00 1 c . . .
H(18) H -0.1785(3) 1.0395(3) 0.3844(2) 0.063(2) Uiso 1.00 1 c . . .
H(19) H -0.2541(3) 0.9278(3) 0.4486(2) 0.058(2) Uiso 1.00 1 c . . .
H(20) H -0.2614(3) 0.7791(2) 0.3863(2) 0.052(1) Uiso 1.00 1 c . . .
H(21) H 0.1136(3) -0.0906(2) 0.2717(2) 0.0415(13) Uiso 1.00 1 c . . .
H(22) H 0.1745(3) -0.0796(2) 0.1956(2) 0.0415(13) Uiso 1.00 1 c . . .
H(23) H 0.2546(3) -0.0618(3) 0.3866(2) 0.057(2) Uiso 1.00 1 c . . .
H(24) H 0.4424(3) -0.1816(3) 0.4413(2) 0.078(2) Uiso 1.00 1 c . . .
H(25) H 0.5957(3) -0.3197(3) 0.3670(3) 0.073(2) Uiso 1.00 1 c . . .
H(26) H 0.5611(3) -0.3385(3) 0.2413(3) 0.073(2) Uiso 1.00 1 c . . .
H(27) H 0.3725(3) -0.2250(2) 0.1892(2) 0.056(1) Uiso 1.00 1 c . . .
H(28) H 0.3432(2) 0.3889(2) 0.2740(2) 0.0401(13) Uiso 1.00 1 c . . .
H(29) H 0.3424(3) 0.5614(2) 0.2456(2) 0.054(1) Uiso 1.00 1 c . . .
H(30) H 0.2189(3) 0.6771(2) 0.1495(2) 0.051(1) Uiso 1.00 1 c . . .
H(31) H 0.1017(3) 0.6181(2) 0.0778(2) 0.0440(13) Uiso 1.00 1 c . . .
H(32) H 0.1039(2) 0.4450(2) 0.1047(1) 0.0344(12) Uiso 1.00 1 c . . .
H(33) H 0.4139(2) 0.0684(2) 0.2797(1) 0.0340(12) Uiso 1.00 1 c . . .
H(34) H 0.4909(3) 0.0193(2) 0.4020(2) 0.0434(13) Uiso 1.00 1 c . . .
H(35) H 0.4023(3) 0.1441(2) 0.5022(2) 0.047(1) Uiso 1.00 1 c . . .
H(36) H 0.2333(3) 0.3165(2) 0.4803(2) 0.046(1) Uiso 1.00 1 c . . .
H(37) H 0.1584(2) 0.3677(2) 0.3579(1) 0.0353(13) Uiso 1.00 1 c . . .
H(38) H 0.2734(2) 0.0546(2) 0.1427(2) 0.0402(13) Uiso 1.00 1 c . . .
H(39) H 0.4497(3) -0.0942(2) 0.0928(2) 0.050(1) Uiso 1.00 1 c . . .
H(40) H 0.6275(3) -0.0745(3) 0.0736(2) 0.048(1) Uiso 1.00 1 c . . .
H(41) H 0.6291(3) 0.0938(3) 0.1017(2) 0.050(1) Uiso 1.00 1 c . . .
H(42) H 0.4536(2) 0.2427(2) 0.1525(2) 0.0393(13) Uiso 1.00 1 c . . .
H(43) H -0.1184(2) 0.4848(2) 0.0874(1) 0.0353(12) Uiso 1.00 1 c . . .
H(44) H -0.2349(3) 0.6600(2) 0.0290(2) 0.0458(13) Uiso 1.00 1 c . . .
H(45) H -0.4445(3) 0.7260(2) 0.0155(2) 0.0433(13) Uiso 1.00 1 c . . .
H(46) H -0.5396(3) 0.6205(2) 0.0628(2) 0.0422(13) Uiso 1.00 1 c . . .
H(47) H -0.4256(2) 0.4486(2) 0.1240(2) 0.0352(12) Uiso 1.00 1 c . . .
H(48) H -0.3010(2) 0.4659(2) 0.2760(1) 0.0333(12) Uiso 1.00 1 c . . .
H(49) H -0.4329(2) 0.4737(2) 0.3761(2) 0.0390(13) Uiso 1.00 1 c . . .
H(50) H -0.4877(2) 0.3285(2) 0.3946(2) 0.0423(13) Uiso 1.00 1 c . . .
H(51) H -0.4127(2) 0.1772(2) 0.3120(2) 0.0445(13) Uiso 1.00 1 c . . .
H(52) H -0.2815(2) 0.1689(2) 0.2105(2) 0.0362(13) Uiso 1.00 1 c . . .
H(53) H -0.2886(2) 0.3110(2) 0.0131(1) 0.0339(12) Uiso 1.00 1 c . . .
H(54) H -0.2892(2) 0.1686(2) -0.0617(2) 0.0404(13) Uiso 1.00 1 c . . .
H(55) H -0.1754(2) -0.0194(2) -0.0274(2) 0.0382(13) Uiso 1.00 1 c . . .
H(56) H -0.0521(2) -0.0665(2) 0.0788(2) 0.0338(12) Uiso 1.00 1 c . . .
H(57) H -0.0456(2) 0.0745(2) 0.1524(1) 0.0289(12) Uiso 1.00 1 c . . .

loop_
_atom_site_aniso_label
_atom_site_aniso_U_11
_atom_site_aniso_U_22
_atom_site_aniso_U_33
_atom_site_aniso_U_12
_atom_site_aniso_U_13
_atom_site_aniso_U_23
Pd(1) 0.01495(9) 0.02159(10) 0.01929(9) -0.00761(7) -0.00009(6) -0.00283(7)
Cl(1) 0.0255(3) 0.0321(3) 0.0217(3) -0.0134(3) 0.0018(2) -0.0041(2)
P(1) 0.0151(3) 0.0224(3) 0.0194(3) -0.0084(2) -0.0005(2) -0.0022(2)
P(2) 0.0149(3) 0.0196(3) 0.0200(3) -0.0068(2) -0.0021(2) -0.0005(2)
N(1) 0.0392(13) 0.0228(11) 0.0338(13) -0.0069(10) 0.0078(10) 0.0025(10)
N(2) 0.0332(12) 0.0248(11) 0.0319(12) -0.0101(10) -0.0012(10) 0.0009(9)
C(1) 0.0105(10) 0.0198(11) 0.0259(12) -0.0060(9) -0.0016(9) -0.0032(9)
C(2) 0.0168(11) 0.0227(12) 0.0230(12) -0.0097(10) -0.0010(9) -0.0012(10)
C(3) 0.0228(12) 0.0242(12) 0.0264(13) -0.0106(10) 0.0001(10) -0.0042(10)
C(4) 0.0236(12) 0.0278(13) 0.0226(12) -0.0118(10) 0.0003(10) -0.0008(10)
C(5) 0.0261(12) 0.0254(13) 0.0233(12) -0.0110(10) -0.0008(10) 0.0038(10)
C(6) 0.0201(11) 0.0240(12) 0.0229(12) -0.0104(10) -0.0019(9) -0.0013(10)
C(7) 0.0261(12) 0.0271(13) 0.0209(12) -0.0115(11) 0.0028(10) -0.0016(10)
C(8) 0.0281(13) 0.0251(13) 0.0269(13) -0.0134(11) -0.0038(10) -0.0004(10)
C(9) 0.030(1) 0.033(1) 0.0217(12) -0.0098(12) 0.0034(10) 0.0011(11)
C(10) 0.043(2) 0.045(2) 0.026(1) -0.013(1) -0.0001(12) -0.0079(13)
C(11) 0.032(2) 0.054(2) 0.033(2) -0.013(1) 0.0087(12) -0.007(1)
C(12) 0.061(2) 0.050(2) 0.029(2) -0.020(2) 0.011(1) 0.003(1)
C(13) 0.054(2) 0.030(2) 0.036(2) -0.008(1) 0.010(1) 0.0083(12)
C(14) 0.031(1) 0.025(1) 0.048(2) -0.0032(11) 0.0051(13) 0.0098(12)
C(15) 0.040(2) 0.046(2) 0.054(2) -0.012(2) 0.007(1) 0.023(2)
C(16) 0.043(2) 0.044(2) 0.085(3) -0.025(2) -0.006(2) 0.025(2)
C(17) 0.038(2) 0.034(2) 0.085(3) -0.015(1) -0.009(2) 0.011(2)
C(18) 0.041(2) 0.040(2) 0.065(2) -0.020(1) 0.009(2) -0.004(2)
C(19) 0.042(2) 0.035(2) 0.052(2) -0.019(1) 0.016(1) -0.003(1)
C(20) 0.037(2) 0.0242(13) 0.043(2) -0.0093(12) -0.0015(13) -0.0053(12)
C(21) 0.033(1) 0.0226(13) 0.050(2) -0.0125(12) -0.0014(13) -0.0014(12)
C(22) 0.033(2) 0.047(2) 0.063(2) -0.017(1) -0.005(2) -0.005(2)
C(23) 0.054(2) 0.065(2) 0.076(3) -0.035(2) -0.023(2) 0.001(2)
C(24) 0.037(2) 0.033(2) 0.113(3) -0.010(2) -0.019(2) 0.006(2)
C(25) 0.044(2) 0.038(2) 0.099(3) -0.004(2) 0.000(2) -0.008(2)
C(26) 0.044(2) 0.031(2) 0.064(2) -0.004(1) 0.000(2) -0.006(2)
C(27) 0.0205(11) 0.0241(12) 0.0240(12) -0.0109(10) 0.0022(9) -0.0013(10)
C(28) 0.036(1) 0.035(1) 0.030(1) -0.0216(13) -0.0069(11) 0.0024(11)
C(29) 0.052(2) 0.043(2) 0.040(2) -0.035(2) -0.004(1) -0.0005(13)
C(30) 0.055(2) 0.033(2) 0.040(2) -0.027(1) -0.001(1) 0.0052(13)
C(31) 0.042(2) 0.037(2) 0.031(1) -0.0191(13) -0.0029(12) 0.0077(12)
C(32) 0.0286(13) 0.032(1) 0.0257(13) -0.0160(11) -0.0008(10) 0.0005(11)
C(33) 0.0199(11) 0.0302(13) 0.0213(12) -0.0154(10) -0.0028(9) 0.0012(10)
C(34) 0.0292(13) 0.0282(13) 0.0273(13) -0.0102(11) -0.0011(11) 0.0016(11)
C(35) 0.035(2) 0.036(2) 0.038(2) -0.0123(13) -0.0091(12) 0.0126(13)
C(36) 0.040(2) 0.051(2) 0.027(1) -0.026(1) -0.0104(12) 0.0117(13)
C(37) 0.042(2) 0.048(2) 0.025(1) -0.024(1) -0.0022(12) -0.0057(12)
C(38) 0.0267(13) 0.031(1) 0.031(1) -0.0106(11) -0.0041(11) -0.0020(11)
C(39) 0.0191(11) 0.0257(12) 0.0202(11) -0.0076(10) -0.0007(9) -0.0023(10)
C(40) 0.0253(13) 0.037(2) 0.038(2) -0.0133(12) 0.0037(11) -0.0101(12)
C(41) 0.036(2) 0.035(2) 0.054(2) -0.0122(13) 0.008(1) -0.019(1)
C(42) 0.029(2) 0.045(2) 0.046(2) -0.0053(13) 0.0094(13) -0.017(1)
C(43) 0.027(1) 0.055(2) 0.043(2) -0.020(1) 0.0099(12) -0.009(1)
C(44) 0.0271(13) 0.037(2) 0.035(2) -0.0169(12) 0.0076(11) -0.0055(12)
C(45) 0.0245(12) 0.0187(11) 0.0229(12) -0.0060(10) -0.0031(10) -0.0010(10)
C(46) 0.032(1) 0.0284(13) 0.0279(13) -0.0112(11) 0.0038(11) -0.0005(11)
C(47) 0.055(2) 0.027(1) 0.033(2) -0.0142(13) 0.0091(13) 0.0028(12)
C(48) 0.055(2) 0.0217(13) 0.031(2) 0.0014(13) -0.0036(13) 0.0033(12)
C(49) 0.032(2) 0.033(2) 0.040(2) 0.0013(12) -0.0129(12) -0.0006(13)
C(50) 0.0245(13) 0.0276(13) 0.036(2) -0.0058(11) -0.0055(11) -0.0005(11)
C(51) 0.0136(10) 0.0254(12) 0.0258(12) -0.0065(10) -0.0034(9) 0.0029(10)
C(52) 0.0206(12) 0.033(1) 0.0299(13) -0.0117(11) -0.0000(10) -0.0031(11)
C(53) 0.0251(13) 0.043(2) 0.029(1) -0.0112(12) 0.0015(11) -0.0066(12)
C(54) 0.0230(13) 0.050(2) 0.033(2) -0.0121(13) 0.0062(11) 0.0026(13)
C(55) 0.031(1) 0.038(2) 0.043(2) -0.0182(12) 0.0034(12) 0.0074(13)
C(56) 0.0239(13) 0.0283(13) 0.038(2) -0.0111(11) 0.0014(11) 0.0006(11)
C(57) 0.0164(11) 0.0250(12) 0.0238(12) -0.0113(10) 0.0013(9) -0.0007(10)
C(58) 0.0262(13) 0.0284(13) 0.030(1) -0.0093(11) -0.0054(10) -0.0026(11)
C(59) 0.034(1) 0.039(2) 0.029(1) -0.0182(13) -0.0067(11) -0.0055(12)
C(60) 0.0250(13) 0.032(1) 0.039(2) -0.0169(11) 0.0093(11) -0.0137(12)
C(61) 0.0240(12) 0.0231(13) 0.037(1) -0.0090(11) 0.0088(11) -0.0059(11)
C(62) 0.0205(12) 0.0275(13) 0.0244(12) -0.0080(10) 0.0010(10) 0.0000(10)

loop_
_geom_bond_atom_site_label_1
_geom_bond_atom_site_label_2
_geom_bond_distance
_geom_bond_publ_flag
_geom_bond_site_symmetry_1
_geom_bond_site_symmetry_2
Pd(1) Cl(1) 2.4007(6) yes . .
Pd(1) P(1) 2.3344(7) yes . .
Pd(1) P(2) 2.3258(7) yes . .
Pd(1) C(1) 2.023(2) yes . .
P(1) C(27) 1.837(3) yes . .
P(1) C(33) 1.826(2) yes . .
P(1) C(39) 1.821(2) yes . .
P(2) C(45) 1.827(2) yes . .
P(2) C(51) 1.833(2) yes . .
P(2) C(57) 1.824(3) yes . .
N(1) C(7) 1.258(3) yes . .
N(1) C(13) 1.465(4) yes . .
N(2) C(8) 1.258(3) yes . .
N(2) C(20) 1.470(3) yes . .
C(1) C(2) 1.400(3) yes . .
C(1) C(6) 1.398(3) yes . .
C(2) C(3) 1.400(3) yes . .
C(2) C(7) 1.478(4) yes . .
C(3) C(4) 1.384(4) yes . .
C(3) H(1) 0.950(3) no . .
C(4) C(5) 1.389(3) yes . .
C(4) C(9) 1.531(3) yes . .
C(5) C(6) 1.404(3) yes . .
C(5) H(2) 0.950(4) no . .
C(6) C(8) 1.470(3) yes . .
C(7) H(3) 0.950(3) no . .
C(8) H(4) 0.950(4) no . .
C(9) C(10) 1.533(5) yes . .
C(9) C(11) 1.538(3) yes . .
C(9) C(12) 1.534(4) yes . .
C(10) H(5) 0.950(4) no . .
C(10) H(6) 0.950(5) no . .
C(10) H(7) 0.950(4) no . .
C(11) H(8) 0.950(5) no . .
C(11) H(9) 0.950(5) no . .
C(11) H(10) 0.950(4) no . .
C(12) H(11) 0.950(4) no . .
C(12) H(12) 0.950(6) no . .
C(12) H(13) 0.950(4) no . .
C(13) C(14) 1.511(5) yes . .
C(13) H(14) 0.950(4) no . .
C(13) H(15) 0.950(5) no . .
C(14) C(15) 1.398(5) yes . .
C(14) C(19) 1.387(4) yes . .
C(15) C(16) 1.377(5) yes . .
C(15) H(16) 0.950(5) no . .
C(16) C(17) 1.359(5) yes . .
C(16) H(17) 0.950(6) no . .
C(17) C(18) 1.382(6) yes . .
C(17) H(18) 0.950(5) no . .
C(18) C(19) 1.377(5) yes . .
C(18) H(19) 0.950(5) no . .
C(19) H(20) 0.950(5) no . .
C(20) C(21) 1.514(4) yes . .
C(20) H(21) 0.950(5) no . .
C(20) H(22) 0.950(4) no . .
C(21) C(22) 1.376(5) yes . .
C(21) C(26) 1.378(4) yes . .
C(22) C(23) 1.389(4) yes . .
C(22) H(23) 0.950(4) no . .
C(23) C(24) 1.382(5) yes . .
C(23) H(24) 0.950(6) no . .
C(24) C(25) 1.352(6) yes . .
C(24) H(25) 0.950(5) no . .
C(25) C(26) 1.374(5) yes . .
C(25) H(26) 0.950(5) no . .
C(26) H(27) 0.950(5) no . .
C(27) C(28) 1.396(4) yes . .
C(27) C(32) 1.393(3) yes . .
C(28) C(29) 1.391(5) yes . .
C(28) H(28) 0.950(3) no . .
C(29) C(30) 1.382(4) yes . .
C(29) H(29) 0.950(5) no . .
C(30) C(31) 1.380(5) yes . .
C(30) H(30) 0.950(5) no . .
C(31) C(32) 1.388(4) yes . .
C(31) H(31) 0.950(4) no . .
C(32) H(32) 0.950(4) no . .
C(33) C(34) 1.390(3) yes . .
C(33) C(38) 1.391(3) yes . .
C(34) C(35) 1.383(4) yes . .
C(34) H(33) 0.950(3) no . .
C(35) C(36) 1.373(4) yes . .
C(35) H(34) 0.950(3) no . .
C(36) C(37) 1.376(3) yes . .
C(36) H(35) 0.950(4) no . .
C(37) C(38) 1.379(4) yes . .
C(37) H(36) 0.950(4) no . .
C(38) H(37) 0.950(3) no . .
C(39) C(40) 1.385(4) yes . .
C(39) C(44) 1.385(4) yes . .
C(40) C(41) 1.386(3) yes . .
C(40) H(38) 0.950(5) no . .
C(41) C(42) 1.382(5) yes . .
C(41) H(39) 0.950(5) no . .
C(42) C(43) 1.367(5) yes . .
C(42) H(40) 0.950(4) no . .
C(43) C(44) 1.386(3) yes . .
C(43) H(41) 0.950(5) no . .
C(44) H(42) 0.950(5) no . .
C(45) C(46) 1.391(4) yes . .
C(45) C(50) 1.393(4) yes . .
C(46) C(47) 1.393(3) yes . .
C(46) H(43) 0.950(4) no . .
C(47) C(48) 1.381(5) yes . .
C(47) H(44) 0.950(5) no . .
C(48) C(49) 1.382(5) yes . .
C(48) H(45) 0.950(4) no . .
C(49) C(50) 1.381(3) yes . .
C(49) H(46) 0.950(4) no . .
C(50) H(47) 0.950(5) no . .
C(51) C(52) 1.395(3) yes . .
C(51) C(56) 1.391(4) yes . .
C(52) C(53) 1.381(4) yes . .
C(52) H(48) 0.950(5) no . .
C(53) C(54) 1.384(5) yes . .
C(53) H(49) 0.950(4) no . .
C(54) C(55) 1.372(4) yes . .
C(54) H(50) 0.950(4) no . .
C(55) C(56) 1.392(4) yes . .
C(55) H(51) 0.950(5) no . .
C(56) H(52) 0.950(4) no . .
C(57) C(58) 1.388(3) yes . .
C(57) C(62) 1.394(3) yes . .
C(58) C(59) 1.385(4) yes . .
C(58) H(53) 0.950(3) no . .
C(59) C(60) 1.377(3) yes . .
C(59) H(54) 0.950(4) no . .
C(60) C(61) 1.373(4) yes . .
C(60) H(55) 0.950(4) no . .
C(61) C(62) 1.389(4) yes . .
C(61) H(56) 0.950(3) no . .
C(62) H(57) 0.950(3) no . .
